data_7212790
loop_
_publ_author_name
'Ikonen, Satu'
Nonappa,
'Kolehmainen, Erkki'

_publ_section_title
;
 Supramolecular architectures formed by co-crystallization of bile acids
 and melamine
;
_journal_issue 12
_journal_name_full CrystEngComm
_journal_page_first 4304
_journal_paper_doi 10.1039/c0ce00108b
_journal_volume 12
_journal_year 2010
_chemical_absolute_configuration syn
_chemical_formula_sum 'C27 H47 N6 O5.5'
_chemical_formula_weight 543.70
_chemical_name_common 'Cholic acid-melamine co-crystal hemihydrate'
_chemical_name_systematic
;
?
;
_space_group_IT_number 5
_symmetry_cell_setting monoclinic
_symmetry_space_group_name_Hall 'C 2y'
_symmetry_space_group_name_H-M 'C 1 2 1'
_atom_sites_solution_hydrogens geom
_atom_sites_solution_primary direct
_atom_sites_solution_secondary difmap
_audit_creation_method SHELXL-97
_cell_angle_alpha 90.00
_cell_angle_beta 115.078(2)
_cell_angle_gamma 90.00
_cell_formula_units_Z 4
_cell_length_a 19.7152(7)
_cell_length_b 7.7592(3)
_cell_length_c 20.4722(7)
_cell_measurement_reflns_used 5869
_cell_measurement_temperature 123(2)
_cell_measurement_theta_max 28.283
_cell_measurement_theta_min 0.407
_cell_volume 2836.50(18)
_computing_cell_refinement 'DENZO-SMN (Otwinowski & Minor, 1997)'
_computing_data_collection 'Collect (Bruker, 2004)'
_computing_data_reduction 'DENZO-SMN (Otwinowski & Minor, 1997)'
_computing_molecular_graphics 'ORTEP-3 (Farrugia, 1997)'
_computing_publication_material 'SHELXL-97; MERCURY (Macrae, <i>et al.</i>, 2006)'
_computing_structure_refinement 'SHELXL-97 (Sheldrick, 1997)'
_computing_structure_solution 'SIR-2002 (Burla, et al., 2003)'
_diffrn_ambient_temperature 123(2)
_diffrn_detector_area_resol_mean 9
_diffrn_measured_fraction_theta_full 0.994
_diffrn_measured_fraction_theta_max 0.994
_diffrn_measurement_device_type 'Bruker Kappa APEX-II'
_diffrn_measurement_method '\f and \w scans'
_diffrn_radiation_monochromator graphite
_diffrn_radiation_source 'fine-focus sealed tube'
_diffrn_radiation_type MoK\a
_diffrn_radiation_wavelength 0.71073
_diffrn_reflns_av_R_equivalents 0.0541
_diffrn_reflns_av_sigmaI/netI 0.0495
_diffrn_reflns_limit_h_max 26
_diffrn_reflns_limit_h_min -26
_diffrn_reflns_limit_k_max 10
_diffrn_reflns_limit_k_min -10
_diffrn_reflns_limit_l_max 27
_diffrn_reflns_limit_l_min -23
_diffrn_reflns_number 11218
_diffrn_reflns_theta_full 28.28
_diffrn_reflns_theta_max 28.28
_diffrn_reflns_theta_min 2.86
_exptl_absorpt_coefficient_mu 0.090
_exptl_absorpt_correction_type none
_exptl_crystal_colour colourless
_exptl_crystal_density_diffrn 1.273
_exptl_crystal_density_method 'not measured'
_exptl_crystal_F_000 1180
_exptl_crystal_size_max 0.30
_exptl_crystal_size_mid 0.26
_exptl_crystal_size_min 0.20
_refine_diff_density_max 0.581
_refine_diff_density_min -0.436
_refine_diff_density_rms 0.059
_refine_ls_abs_structure_details 'Flack H D (1983), Acta Cryst. A39, 876-881'
_refine_ls_extinction_method none
_refine_ls_goodness_of_fit_ref 1.099
_refine_ls_hydrogen_treatment mixed
_refine_ls_matrix_type full
_refine_ls_number_parameters 378
_refine_ls_number_reflns 3765
_refine_ls_number_restraints 4
_refine_ls_restrained_S_all 1.098
_refine_ls_R_factor_all 0.0858
_refine_ls_R_factor_gt 0.0667
_refine_ls_shift/su_max 0.001
_refine_ls_shift/su_mean 0.000
_refine_ls_structure_factor_coef Fsqd
_refine_ls_weighting_details 'calc w=1/[\s^2^(Fo^2^)+(0.0720P)^2^+3.4297P] where P=(Fo^2^+2Fc^2^)/3'
_refine_ls_weighting_scheme calc
_refine_ls_wR_factor_gt 0.1514
_refine_ls_wR_factor_ref 0.1615
_reflns_number_gt 3058
_reflns_number_total 3765
_reflns_threshold_expression >2\s(I)
_cod_data_source_file c0ce00108b.txt
_cod_data_source_block 3
_cod_depositor_comments
;
The following automatic conversions were performed:

'_symmetry_cell_setting' value 'MONOCLINIC' changed to 'monoclinic'
according to /home/saulius/struct/CIF-dictionaries/cif_core.dic
dictionary named 'cif_core.dic' version 2.4.2 from 2011-04-26.

Automatic conversion script
Id: cif_fix_values 1891 2012-01-12 08:04:46Z andrius 

2018-03-15
Z value and formula fixed to values more according to usual
chemical conventions.                 miguel
;
_cod_original_formula_sum 'C54 H94 N12 O11'
_cod_original_formula_weight 1087.41
_cod_original_formula_units_Z 2
_cod_original_cell_volume 2836.49(18)
_cod_original_sg_symbol_H-M C2
_cod_database_code 7212790

loop_
_symmetry_equiv_pos_as_xyz
'x, y, z'
'-x, y, -z'
'x+1/2, y+1/2, z'
'-x+1/2, y+1/2, -z'

loop_
_atom_site_label
_atom_site_type_symbol
_atom_site_fract_x
_atom_site_fract_y
_atom_site_fract_z
_atom_site_U_iso_or_equiv
_atom_site_adp_type
_atom_site_occupancy
_atom_site_symmetry_multiplicity
_atom_site_calc_flag
_atom_site_refinement_flags
C1 C 0.8208(3) 0.0640(6) 0.9636(2) 0.0431(12) Uani 1 1 d .
H1A H 0.7870 0.0576 0.9881 0.052 Uiso 1 1 calc R
H1B H 0.8172 -0.0474 0.9388 0.052 Uiso 1 1 calc R
C2 C 0.9012(3) 0.0851(6) 1.0212(2) 0.0405(11) Uani 1 1 d .
H2A H 0.9141 -0.0114 1.0560 0.049 Uiso 1 1 calc R
H2B H 0.9364 0.0835 0.9983 0.049 Uiso 1 1 calc R
C3 C 0.9075(2) 0.2544(6) 1.0599(2) 0.0304(9) Uani 1 1 d .
H3 H 0.8718 0.2541 1.0831 0.037 Uiso 1 1 calc R
C4 C 0.8875(2) 0.3991(6) 1.0065(2) 0.0287(8) Uani 1 1 d .
H4A H 0.9240 0.4015 0.9849 0.034 Uiso 1 1 calc R
H4B H 0.8919 0.5095 1.0322 0.034 Uiso 1 1 calc R
C5 C 0.8078(2) 0.3842(6) 0.9456(2) 0.0303(9) Uani 1 1 d .
H5 H 0.7729 0.3915 0.9694 0.036 Uiso 1 1 calc R
C6 C 0.7888(3) 0.5379(7) 0.8938(2) 0.0397(11) Uani 1 1 d .
H6A H 0.7337 0.5454 0.8668 0.048 Uiso 1 1 calc R
H6B H 0.8061 0.6448 0.9225 0.048 Uiso 1 1 calc R
C7 C 0.8235(3) 0.5289(6) 0.8398(2) 0.0356(10) Uani 1 1 d .
H7 H 0.7996 0.6214 0.8032 0.043 Uiso 1 1 calc R
C8 C 0.8052(2) 0.3557(6) 0.7997(2) 0.0284(9) Uani 1 1 d .
H8 H 0.7495 0.3478 0.7725 0.034 Uiso 1 1 calc R
C9 C 0.8312(2) 0.2041(5) 0.8535(2) 0.0245(8) Uani 1 1 d .
H9 H 0.8859 0.2213 0.8841 0.029 Uiso 1 1 calc R
C10 C 0.7915(2) 0.2084(6) 0.9055(2) 0.0323(10) Uani 1 1 d .
C11 C 0.8229(2) 0.0278(6) 0.8149(2) 0.0299(9) Uani 1 1 d .
H11A H 0.8493 -0.0610 0.8516 0.036 Uiso 1 1 calc R
H11B H 0.7692 -0.0035 0.7920 0.036 Uiso 1 1 calc R
C12 C 0.8533(2) 0.0239(5) 0.7572(2) 0.0261(8) Uani 1 1 d .
H12 H 0.8369 -0.0872 0.7303 0.031 Uiso 1 1 calc R
C13 C 0.8202(2) 0.1716(5) 0.70205(19) 0.0226(8) Uani 1 1 d .
C14 C 0.8389(2) 0.3424(5) 0.74522(19) 0.0222(8) Uani 1 1 d .
H14 H 0.8946 0.3453 0.7735 0.027 Uiso 1 1 calc R
C15 C 0.8194(2) 0.4820(5) 0.6876(2) 0.0270(8) Uani 1 1 d .
H15A H 0.8491 0.5877 0.7077 0.032 Uiso 1 1 calc R
H15B H 0.7654 0.5112 0.6677 0.032 Uiso 1 1 calc R
C16 C 0.8393(2) 0.4015(5) 0.6295(2) 0.0264(8) Uani 1 1 d .
H16A H 0.8835 0.4598 0.6284 0.032 Uiso 1 1 calc R
H16B H 0.7968 0.4131 0.5814 0.032 Uiso 1 1 calc R
C17 C 0.8569(2) 0.2057(5) 0.64951(19) 0.0216(7) Uani 1 1 d .
H17 H 0.9123 0.1967 0.6786 0.026 Uiso 1 1 calc R
C18 C 0.7352(2) 0.1451(6) 0.6596(2) 0.0310(9) Uani 1 1 d .
H18A H 0.7258 0.0361 0.6331 0.047 Uiso 1 1 calc R
H18B H 0.7141 0.2404 0.6255 0.047 Uiso 1 1 calc R
H18C H 0.7117 0.1421 0.6932 0.047 Uiso 1 1 calc R
C19 C 0.7072(3) 0.1835(10) 0.8645(3) 0.0585(17) Uani 1 1 d .
H19A H 0.6841 0.1857 0.8985 0.088 Uiso 1 1 calc R
H19B H 0.6970 0.0723 0.8395 0.088 Uiso 1 1 calc R
H19C H 0.6862 0.2764 0.8292 0.088 Uiso 1 1 calc R
C20 C 0.8375(2) 0.0922(5) 0.58269(19) 0.0227(8) Uani 1 1 d .
H20 H 0.7833 0.1101 0.5500 0.027 Uiso 1 1 calc R
C21 C 0.8497(3) -0.1015(6) 0.6006(2) 0.0324(9) Uani 1 1 d .
H21A H 0.8360 -0.1674 0.5559 0.049 Uiso 1 1 calc R
H21B H 0.8184 -0.1381 0.6246 0.049 Uiso 1 1 calc R
H21C H 0.9025 -0.1222 0.6326 0.049 Uiso 1 1 calc R
C22 C 0.8843(2) 0.1539(5) 0.5427(2) 0.0257(8) Uani 1 1 d .
H22A H 0.8712 0.2753 0.5278 0.031 Uiso 1 1 calc R
H22B H 0.9380 0.1504 0.5765 0.031 Uiso 1 1 calc R
C23 C 0.8727(2) 0.0477(6) 0.4767(2) 0.0309(9) Uani 1 1 d .
H23A H 0.8976 -0.0651 0.4930 0.037 Uiso 1 1 calc R
H23B H 0.8184 0.0254 0.4496 0.037 Uiso 1 1 calc R
C24 C 0.9011(2) 0.1260(5) 0.4258(2) 0.0285(9) Uani 1 1 d .
O3 O 0.98209(17) 0.2787(5) 1.11438(15) 0.0411(8) Uani 1 1 d .
H3O H 0.9807 0.3345 1.1489 0.062 Uiso 1 1 calc R
O7 O 0.90221(19) 0.5617(4) 0.87258(17) 0.0379(7) Uani 1 1 d D
H7O H 0.9253 0.4694 0.8892 0.057 Uiso 1 1 calc R
O12 O 0.93398(16) 0.0264(4) 0.78933(15) 0.0301(6) Uani 1 1 d .
H12O H 0.954(3) 0.093(8) 0.828(3) 0.045 Uiso 1 1 d .
O24 O 0.9239(2) 0.0354(4) 0.39046(18) 0.0417(8) Uani 1 1 d .
O25 O 0.8979(2) 0.2925(4) 0.41988(18) 0.0379(8) Uani 1 1 d .
H25O H 0.904(3) 0.341(8) 0.376(3) 0.057 Uiso 1 1 d .
C1' C 1.0509(2) 0.3499(5) 0.7267(2) 0.0235(8) Uani 1 1 d .
C2' C 1.0203(2) 0.6071(5) 0.7605(2) 0.0260(8) Uani 1 1 d .
C3' C 1.0459(2) 0.5968(5) 0.6632(2) 0.0236(8) Uani 1 1 d .
N1 N 1.05930(18) 0.4245(4) 0.67094(18) 0.0256(7) Uani 1 1 d .
N2 N 1.0647(2) 0.1795(5) 0.7364(2) 0.0294(7) Uani 1 1 d .
H2NA H 1.050(3) 0.139(7) 0.767(3) 0.035 Uiso 1 1 d .
H2NB H 1.069(3) 0.130(7) 0.704(3) 0.035 Uiso 1 1 d .
N3 N 1.03090(18) 0.4353(4) 0.77229(18) 0.0258(7) Uani 1 1 d .
N4 N 1.0001(2) 0.6974(5) 0.8044(2) 0.0308(8) Uani 1 1 d .
H4NA H 0.985(3) 0.810(8) 0.795(3) 0.037 Uiso 1 1 d .
H4NB H 0.989(3) 0.643(7) 0.832(3) 0.037 Uiso 1 1 d .
N5 N 1.02867(18) 0.6950(4) 0.70750(18) 0.0271(7) Uani 1 1 d .
N6 N 1.0493(2) 0.6702(5) 0.6056(2) 0.0322(8) Uani 1 1 d .
H6NA H 1.072(3) 0.616(7) 0.582(3) 0.039 Uiso 1 1 d .
H6NB H 1.056(3) 0.783(8) 0.606(3) 0.039 Uiso 1 1 d .
O6 O 1.0000 0.743(3) 1.0000 0.335(14) Uani 1 2 d SD
H6O H 0.971(14) 0.666(5) 0.960(5) 0.402 Uiso 1 1 d D

loop_
_atom_site_aniso_label
_atom_site_aniso_U_11
_atom_site_aniso_U_22
_atom_site_aniso_U_33
_atom_site_aniso_U_23
_atom_site_aniso_U_13
_atom_site_aniso_U_12
C1 0.080(4) 0.029(2) 0.042(2) -0.0054(19) 0.046(3) -0.017(2)
C2 0.069(3) 0.027(2) 0.034(2) 0.0059(18) 0.030(2) 0.008(2)
C3 0.038(2) 0.034(2) 0.0266(19) 0.0024(17) 0.0208(18) 0.0055(18)
C4 0.033(2) 0.029(2) 0.0275(18) -0.0067(17) 0.0160(16) 0.0006(17)
C5 0.030(2) 0.039(2) 0.0294(19) 0.0010(18) 0.0196(16) 0.0053(18)
C6 0.050(3) 0.039(3) 0.036(2) 0.003(2) 0.024(2) 0.022(2)
C7 0.055(3) 0.024(2) 0.034(2) 0.0013(18) 0.024(2) 0.015(2)
C8 0.031(2) 0.031(2) 0.0260(18) -0.0033(16) 0.0148(16) 0.0064(17)
C9 0.0297(19) 0.0234(19) 0.0240(17) -0.0021(15) 0.0149(15) -0.0067(16)
C10 0.030(2) 0.047(3) 0.0269(19) -0.0077(19) 0.0193(17) -0.011(2)
C11 0.045(2) 0.024(2) 0.0264(18) -0.0029(17) 0.0207(18) -0.0089(18)
C12 0.037(2) 0.0201(18) 0.0234(17) -0.0031(15) 0.0150(16) -0.0066(17)
C13 0.0278(19) 0.0216(19) 0.0208(16) 0.0001(15) 0.0127(15) -0.0011(15)
C14 0.0275(18) 0.0204(18) 0.0217(17) -0.0010(14) 0.0132(15) 0.0019(15)
C15 0.035(2) 0.024(2) 0.0239(18) 0.0009(15) 0.0148(17) 0.0062(16)
C16 0.033(2) 0.0240(19) 0.0263(18) 0.0050(16) 0.0165(16) 0.0047(17)
C17 0.0247(17) 0.0194(18) 0.0208(16) 0.0025(14) 0.0099(14) -0.0001(15)
C18 0.030(2) 0.039(2) 0.0272(18) -0.0036(17) 0.0150(16) -0.0046(18)
C19 0.036(2) 0.104(5) 0.045(3) -0.031(3) 0.027(2) -0.028(3)
C20 0.0279(18) 0.0236(18) 0.0200(16) -0.0007(14) 0.0136(15) -0.0013(15)
C21 0.053(3) 0.022(2) 0.0271(19) -0.0015(16) 0.0220(19) -0.0016(19)
C22 0.0278(19) 0.026(2) 0.0258(17) -0.0044(15) 0.0136(15) -0.0067(16)
C23 0.045(2) 0.027(2) 0.0287(18) -0.0039(17) 0.0232(18) -0.0052(18)
C24 0.035(2) 0.026(2) 0.031(2) -0.0029(16) 0.0201(18) -0.0031(17)
O3 0.0404(18) 0.056(2) 0.0266(14) -0.0034(15) 0.0143(14) 0.0144(16)
O7 0.061(2) 0.0222(16) 0.0423(17) -0.0056(13) 0.0333(16) -0.0057(14)
O12 0.0398(16) 0.0260(15) 0.0254(13) 0.0017(12) 0.0146(12) 0.0050(13)
O24 0.068(2) 0.0244(16) 0.0552(19) 0.0007(15) 0.0477(18) 0.0019(15)
O25 0.069(2) 0.0204(15) 0.0438(18) 0.0030(13) 0.0431(18) 0.0049(14)
C1' 0.0217(17) 0.024(2) 0.0263(18) 0.0000(15) 0.0114(15) -0.0018(15)
C2' 0.0228(18) 0.028(2) 0.0280(19) -0.0038(16) 0.0115(16) -0.0020(16)
C3' 0.0200(17) 0.0238(19) 0.0286(19) 0.0019(16) 0.0118(15) -0.0015(15)
N1 0.0265(16) 0.0226(17) 0.0308(16) -0.0020(14) 0.0152(14) -0.0019(14)
N2 0.042(2) 0.0233(18) 0.0317(18) 0.0013(15) 0.0237(16) 0.0014(15)
N3 0.0245(16) 0.0253(17) 0.0304(16) 0.0019(14) 0.0143(14) 0.0020(13)
N4 0.041(2) 0.0246(18) 0.0361(18) 0.0009(15) 0.0248(16) 0.0049(16)
N5 0.0275(16) 0.0220(16) 0.0355(17) 0.0017(15) 0.0168(14) 0.0018(14)
N6 0.042(2) 0.0247(19) 0.0413(19) 0.0018(16) 0.0285(17) -0.0005(16)
O6 0.29(3) 0.28(3) 0.40(4) 0.000 0.11(3) 0.000

loop_
_atom_type_symbol
_atom_type_description
_atom_type_scat_dispersion_real
_atom_type_scat_dispersion_imag
_atom_type_scat_source
C C 0.0033 0.0000 'International Tables Vol C Tables 4.2.6.8 and 6.1.1.4'
H H 0.0000 0.0000 'International Tables Vol C Tables 4.2.6.8 and 6.1.1.4'
N N 0.0061 0.0000 'International Tables Vol C Tables 4.2.6.8 and 6.1.1.4'
O O 0.0106 0.0000 'International Tables Vol C Tables 4.2.6.8 and 6.1.1.4'

loop_
_geom_angle_atom_site_label_1
_geom_angle_atom_site_label_2
_geom_angle_atom_site_label_3
_geom_angle
C2 C1 C10 116.1(4)
C2 C1 H1A 108.3
C10 C1 H1A 108.3
C2 C1 H1B 108.3
C10 C1 H1B 108.3
H1A C1 H1B 107.4
C3 C2 C1 108.9(4)
C3 C2 H2A 109.9
C1 C2 H2A 109.9
C3 C2 H2B 109.9
C1 C2 H2B 109.9
H2A C2 H2B 108.3
O3 C3 C4 109.6(4)
O3 C3 C2 110.6(4)
C4 C3 C2 109.3(3)
O3 C3 H3 109.1
C4 C3 H3 109.1
C2 C3 H3 109.1
C3 C4 C5 113.4(4)
C3 C4 H4A 108.9
C5 C4 H4A 108.9
C3 C4 H4B 108.9
C5 C4 H4B 108.9
H4A C4 H4B 107.7
C6 C5 C4 111.6(4)
C6 C5 C10 112.5(3)
C4 C5 C10 113.9(4)
C6 C5 H5 106.1
C4 C5 H5 106.1
C10 C5 H5 106.1
C7 C6 C5 114.3(4)
C7 C6 H6A 108.7
C5 C6 H6A 108.7
C7 C6 H6B 108.7
C5 C6 H6B 108.7
H6A C6 H6B 107.6
O7 C7 C6 112.5(4)
O7 C7 C8 111.7(3)
C6 C7 C8 110.6(4)
O7 C7 H7 107.3
C6 C7 H7 107.3
C8 C7 H7 107.3
C14 C8 C7 112.0(4)
C14 C8 C9 110.7(3)
C7 C8 C9 110.7(3)
C14 C8 H8 107.8
C7 C8 H8 107.8
C9 C8 H8 107.8
C8 C9 C11 112.1(3)
C8 C9 C10 111.0(3)
C11 C9 C10 112.9(3)
C8 C9 H9 106.8
C11 C9 H9 106.8
C10 C9 H9 106.8
C19 C10 C5 109.6(4)
C19 C10 C1 107.1(4)
C5 C10 C1 107.5(3)
C19 C10 C9 111.5(3)
C5 C10 C9 109.0(3)
C1 C10 C9 112.0(4)
C12 C11 C9 114.7(3)
C12 C11 H11A 108.6
C9 C11 H11A 108.6
C12 C11 H11B 108.6
C9 C11 H11B 108.6
H11A C11 H11B 107.6
O12 C12 C11 111.3(3)
O12 C12 C13 111.5(3)
C11 C12 C13 111.4(3)
O12 C12 H12 107.4
C11 C12 H12 107.4
C13 C12 H12 107.4
C18 C13 C12 109.6(3)
C18 C13 C14 112.0(3)
C12 C13 C14 107.1(3)
C18 C13 C17 110.3(3)
C12 C13 C17 117.1(3)
C14 C13 C17 100.5(3)
C8 C14 C15 118.1(3)
C8 C14 C13 113.8(3)
C15 C14 C13 104.2(3)
C8 C14 H14 106.7
C15 C14 H14 106.7
C13 C14 H14 106.7
C14 C15 C16 104.3(3)
C14 C15 H15A 110.9
C16 C15 H15A 110.9
C14 C15 H15B 110.9
C16 C15 H15B 110.9
H15A C15 H15B 108.9
C15 C16 C17 106.9(3)
C15 C16 H16A 110.3
C17 C16 H16A 110.3
C15 C16 H16B 110.3
C17 C16 H16B 110.3
H16A C16 H16B 108.6
C20 C17 C13 120.5(3)
C20 C17 C16 112.2(3)
C13 C17 C16 103.2(3)
C20 C17 H17 106.7
C13 C17 H17 106.7
C16 C17 H17 106.7
C13 C18 H18A 109.5
C13 C18 H18B 109.5
H18A C18 H18B 109.5
C13 C18 H18C 109.5
H18A C18 H18C 109.5
H18B C18 H18C 109.5
C10 C19 H19A 109.5
C10 C19 H19B 109.5
H19A C19 H19B 109.5
C10 C19 H19C 109.5
H19A C19 H19C 109.5
H19B C19 H19C 109.5
C17 C20 C21 113.2(3)
C17 C20 C22 108.4(3)
C21 C20 C22 111.0(3)
C17 C20 H20 108.0
C21 C20 H20 108.0
C22 C20 H20 108.0
C20 C21 H21A 109.5
C20 C21 H21B 109.5
H21A C21 H21B 109.5
C20 C21 H21C 109.5
H21A C21 H21C 109.5
H21B C21 H21C 109.5
C23 C22 C20 113.9(3)
C23 C22 H22A 108.8
C20 C22 H22A 108.8
C23 C22 H22B 108.8
C20 C22 H22B 108.8
H22A C22 H22B 107.7
C24 C23 C22 116.0(3)
C24 C23 H23A 108.3
C22 C23 H23A 108.3
C24 C23 H23B 108.3
C22 C23 H23B 108.3
H23A C23 H23B 107.4
O24 C24 O25 122.3(4)
O24 C24 C23 121.0(4)
O25 C24 C23 116.7(4)
C3 O3 H3O 109.5
C7 O7 H7O 109.5
C12 O12 H12O 114(3)
C24 O25 H25O 116(4)
N3 C1' N2 119.0(4)
N3 C1' N1 123.9(4)
N2 C1' N1 117.1(4)
N4 C2' N5 116.9(4)
N4 C2' N3 117.9(4)
N5 C2' N3 125.3(4)
N5 C3' N6 118.6(4)
N5 C3' N1 125.2(4)
N6 C3' N1 116.2(4)
C1' N1 C3' 115.6(3)
C1' N2 H2NA 111(3)
C1' N2 H2NB 116(4)
H2NA N2 H2NB 128(5)
C1' N3 C2' 115.7(4)
C2' N4 H4NA 121(3)
C2' N4 H4NB 116(4)
H4NA N4 H4NB 119(5)
C3' N5 C2' 114.3(3)
C3' N6 H6NA 120(3)
C3' N6 H6NB 118(3)
H6NA N6 H6NB 112(5)

loop_
_geom_bond_atom_site_label_1
_geom_bond_atom_site_label_2
_geom_bond_distance
C1 C2 1.531(7)
C1 C10 1.556(7)
C1 H1A 0.9900
C1 H1B 0.9900
C2 C3 1.512(6)
C2 H2A 0.9900
C2 H2B 0.9900
C3 O3 1.432(5)
C3 C4 1.499(6)
C3 H3 1.0000
C4 C5 1.542(6)
C4 H4A 0.9900
C4 H4B 0.9900
C5 C6 1.533(7)
C5 C10 1.554(6)
C5 H5 1.0000
C6 C7 1.528(6)
C6 H6A 0.9900
C6 H6B 0.9900
C7 O7 1.428(6)
C7 C8 1.536(6)
C7 H7 1.0000
C8 C14 1.525(5)
C8 C9 1.543(6)
C8 H8 1.0000
C9 C11 1.553(6)
C9 C10 1.566(5)
C9 H9 1.0000
C10 C19 1.523(6)
C11 C12 1.536(5)
C11 H11A 0.9900
C11 H11B 0.9900
C12 O12 1.440(5)
C12 C13 1.546(5)
C12 H12 1.0000
C13 C18 1.540(5)
C13 C14 1.548(5)
C13 C17 1.552(5)
C14 C15 1.525(5)
C14 H14 1.0000
C15 C16 1.536(5)
C15 H15A 0.9900
C15 H15B 0.9900
C16 C17 1.574(5)
C16 H16A 0.9900
C16 H16B 0.9900
C17 C20 1.533(5)
C17 H17 1.0000
C18 H18A 0.9800
C18 H18B 0.9800
C18 H18C 0.9800
C19 H19A 0.9800
C19 H19B 0.9800
C19 H19C 0.9800
C20 C21 1.542(6)
C20 C22 1.547(5)
C20 H20 1.0000
C21 H21A 0.9800
C21 H21B 0.9800
C21 H21C 0.9800
C22 C23 1.515(5)
C22 H22A 0.9900
C22 H22B 0.9900
C23 C24 1.505(6)
C23 H23A 0.9900
C23 H23B 0.9900
C24 O24 1.222(5)
C24 O25 1.296(5)
O3 H3O 0.8400
O7 H7O 0.8400
O12 H12O 0.89(6)
O25 H25O 1.02(6)
C1' N3 1.334(5)
C1' N2 1.348(5)
C1' N1 1.350(5)
C2' N4 1.327(5)
C2' N5 1.350(5)
C2' N3 1.355(5)
C3' N5 1.334(5)
C3' N6 1.338(5)
C3' N1 1.358(5)
N2 H2NA 0.86(5)
N2 H2NB 0.80(5)
N4 H4NA 0.92(6)
N4 H4NB 0.80(5)
N6 H6NA 0.88(5)
N6 H6NB 0.88(6)
O6 H6O 0.980(19)

loop_
_geom_hbond_atom_site_label_D
_geom_hbond_atom_site_label_H
_geom_hbond_atom_site_label_A
_geom_hbond_distance_DH
_geom_hbond_distance_HA
_geom_hbond_distance_DA
_geom_hbond_angle_DHA
_geom_hbond_site_symmetry_A
O3 H3O N3 0.84 1.89 2.725(4) 172.1 2_757
O7 H7O O3 0.84 2.37 3.095(5) 144.2 2_757
O12 H12O O3 0.89(6) 1.95(6) 2.774(5) 154(5) 2_757
O25 H25O N1 1.02(6) 1.58(6) 2.559(4) 160(5) 2_756
N2 H2NA O12 0.86(5) 2.66(5) 3.406(5) 146(4) .
N2 H2NB O24 0.80(5) 2.13(5) 2.922(5) 171(5) 2_756
N4 H4NA O12 0.92(6) 1.93(6) 2.823(5) 162(4) 1_565
N4 H4NB O7 0.80(5) 2.29(5) 3.011(5) 150(5) .
N6 H6NA O25 0.88(5) 2.59(6) 3.226(5) 130(4) 2_756
N6 H6NB O24 0.88(6) 2.00(6) 2.877(5) 177(5) 2_766
O6 H6O O7 0.980(19) 1.906(17) 2.870(13) 167(7) .

loop_
_geom_torsion_atom_site_label_1
_geom_torsion_atom_site_label_2
_geom_torsion_atom_site_label_3
_geom_torsion_atom_site_label_4
_geom_torsion
C10 C1 C2 C3 58.4(5)
C1 C2 C3 O3 180.0(3)
C1 C2 C3 C4 -59.4(4)
O3 C3 C4 C5 -179.9(3)
C2 C3 C4 C5 58.8(5)
C3 C4 C5 C6 178.0(3)
C3 C4 C5 C10 -53.4(4)
C4 C5 C6 C7 77.9(5)
C10 C5 C6 C7 -51.5(5)
C5 C6 C7 O7 -73.3(5)
C5 C6 C7 C8 52.2(5)
O7 C7 C8 C14 -54.0(4)
C6 C7 C8 C14 180.0(3)
O7 C7 C8 C9 70.1(4)
C6 C7 C8 C9 -56.0(5)
C14 C8 C9 C11 -47.9(4)
C7 C8 C9 C11 -172.7(4)
C14 C8 C9 C10 -175.2(3)
C7 C8 C9 C10 60.0(4)
C6 C5 C10 C19 -69.9(5)
C4 C5 C10 C19 162.0(4)
C6 C5 C10 C1 174.1(4)
C4 C5 C10 C1 45.9(4)
C6 C5 C10 C9 52.4(4)
C4 C5 C10 C9 -75.7(4)
C2 C1 C10 C19 -168.0(4)
C2 C1 C10 C5 -50.3(5)
C2 C1 C10 C9 69.5(5)
C8 C9 C10 C19 63.9(5)
C11 C9 C10 C19 -63.0(5)
C8 C9 C10 C5 -57.3(4)
C11 C9 C10 C5 175.9(3)
C8 C9 C10 C1 -176.2(3)
C11 C9 C10 C1 57.0(5)
C8 C9 C11 C12 47.3(5)
C10 C9 C11 C12 173.5(3)
C9 C11 C12 O12 72.5(4)
C9 C11 C12 C13 -52.7(4)
O12 C12 C13 C18 170.0(3)
C11 C12 C13 C18 -64.9(4)
O12 C12 C13 C14 -68.3(4)
C11 C12 C13 C14 56.8(4)
O12 C12 C13 C17 43.5(4)
C11 C12 C13 C17 168.6(3)
C7 C8 C14 C15 -55.9(5)
C9 C8 C14 C15 -179.9(3)
C7 C8 C14 C13 -178.5(3)
C9 C8 C14 C13 57.4(4)
C18 C13 C14 C8 58.9(4)
C12 C13 C14 C8 -61.2(4)
C17 C13 C14 C8 176.0(3)
C18 C13 C14 C15 -71.0(4)
C12 C13 C14 C15 168.8(3)
C17 C13 C14 C15 46.1(3)
C8 C14 C15 C16 -161.9(3)
C13 C14 C15 C16 -34.5(4)
C14 C15 C16 C17 9.5(4)
C18 C13 C17 C20 -46.5(5)
C12 C13 C17 C20 79.7(4)
C14 C13 C17 C20 -164.9(3)
C18 C13 C17 C16 79.6(4)
C12 C13 C17 C16 -154.2(3)
C14 C13 C17 C16 -38.8(3)
C15 C16 C17 C20 149.9(3)
C15 C16 C17 C13 18.7(4)
C13 C17 C20 C21 -54.7(5)
C16 C17 C20 C21 -176.5(3)
C13 C17 C20 C22 -178.3(3)
C16 C17 C20 C22 59.9(4)
C17 C20 C22 C23 177.8(3)
C21 C20 C22 C23 52.9(4)
C20 C22 C23 C24 165.3(4)
C22 C23 C24 O24 149.0(4)
C22 C23 C24 O25 -33.1(6)
N3 C1' N1 C3' 0.0(5)
N2 C1' N1 C3' -179.2(4)
N5 C3' N1 C1' 2.9(6)
N6 C3' N1 C1' -175.9(3)
N2 C1' N3 C2' 178.0(4)
N1 C1' N3 C2' -1.2(5)
N4 C2' N3 C1' 179.9(3)
N5 C2' N3 C1' -0.3(6)
N6 C3' N5 C2' 174.6(3)
N1 C3' N5 C2' -4.1(6)
N4 C2' N5 C3' -177.4(3)
N3 C2' N5 C3' 2.8(6)
